data_4087677
loop_
_publ_author_name
'Ibad, Muhammad Farooq'
'Schulz, Axel'
'Villinger, Alexander'

_publ_section_title
;
 Pentafluorophenyl Silver: Structure and Bonding of Arene Solvates
;
_journal_issue 15
_journal_name_full Organometallics
_journal_page_first 3893
_journal_paper_doi 10.1021/acs.organomet.5b00492
_journal_volume 34
_journal_year 2015
_chemical_formula_moiety 'C24 Ag4 F20, 2(C8 H10)'
_chemical_formula_sum 'C40 H20 Ag4 F20'
_chemical_formula_weight 1312.04
_space_group_IT_number 14
_space_group_name_Hall '-P 2yn'
_space_group_name_H-M_alt 'P 1 21/n 1'
_symmetry_cell_setting monoclinic
_symmetry_Int_Tables_number 14
_symmetry_space_group_name_Hall '-P 2yn'
_symmetry_space_group_name_H-M 'P 1 21/n 1'
_atom_sites_solution_hydrogens geom
_atom_sites_solution_primary direct
_atom_sites_solution_secondary difmap
_audit_creation_method SHELXL-97
_cell_angle_alpha 90.00
_cell_angle_beta 110.7960(10)
_cell_angle_gamma 90.00
_cell_formula_units_Z 4
_cell_length_a 11.0562(3)
_cell_length_b 27.5998(9)
_cell_length_c 13.8317(4)
_cell_measurement_reflns_used 9825
_cell_measurement_temperature 173(2)
_cell_measurement_theta_max 65.099
_cell_measurement_theta_min 4.924
_cell_volume 3945.7(2)
_computing_cell_refinement 'Bruker Apex V7.51A'
_computing_data_collection 'Bruker Apex V7.51A'
_computing_data_reduction 'Bruker SAINT'
_computing_molecular_graphics 'ORTEP-3v2.01 (Farrugia, 1997)'
_computing_publication_material SHELXL-97
_computing_structure_refinement 'SHELXL-97 (Sheldrick, 1997)'
_computing_structure_solution 'SHELXS-97 (Sheldrick, 1997)'
_diffrn_ambient_temperature 173(2)
_diffrn_measured_fraction_theta_full 0.999
_diffrn_measured_fraction_theta_max 0.999
_diffrn_measurement_device_type 'Bruker Apex Kappa II-CCD-diffractometer'
_diffrn_measurement_method 'phi and omega scans'
_diffrn_radiation_monochromator graphite
_diffrn_radiation_source 'sealed tube'
_diffrn_radiation_type MoK\a
_diffrn_radiation_wavelength 0.71073
_diffrn_reflns_av_R_equivalents 0.0279
_diffrn_reflns_av_sigmaI/netI 0.0263
_diffrn_reflns_limit_h_max 16
_diffrn_reflns_limit_h_min -15
_diffrn_reflns_limit_k_max 41
_diffrn_reflns_limit_k_min -41
_diffrn_reflns_limit_l_max 20
_diffrn_reflns_limit_l_min -20
_diffrn_reflns_number 58047
_diffrn_reflns_theta_full 32.50
_diffrn_reflns_theta_max 32.50
_diffrn_reflns_theta_min 2.10
_exptl_absorpt_coefficient_mu 2.082
_exptl_absorpt_correction_T_max 0.8188
_exptl_absorpt_correction_T_min 0.3730
_exptl_absorpt_correction_type multi-scan
_exptl_absorpt_process_details '(SADABS; Sheldrick, 2004)'
_exptl_crystal_colour colourless
_exptl_crystal_density_diffrn 2.209
_exptl_crystal_density_method 'not measured'
_exptl_crystal_description block
_exptl_crystal_F_000 2512
_exptl_crystal_size_max 0.59
_exptl_crystal_size_mid 0.17
_exptl_crystal_size_min 0.10
_refine_diff_density_max 0.837
_refine_diff_density_min -0.559
_refine_diff_density_rms 0.098
_refine_ls_extinction_method none
_refine_ls_goodness_of_fit_ref 1.087
_refine_ls_hydrogen_treatment mixed
_refine_ls_matrix_type full
_refine_ls_number_parameters 589
_refine_ls_number_reflns 14258
_refine_ls_number_restraints 0
_refine_ls_restrained_S_all 1.087
_refine_ls_R_factor_all 0.0464
_refine_ls_R_factor_gt 0.0299
_refine_ls_shift/su_max 0.001
_refine_ls_shift/su_mean 0.000
_refine_ls_structure_factor_coef Fsqd
_refine_ls_weighting_details 'calc w=1/[\s^2^(Fo^2^)+(0.0207P)^2^+3.3396P] where P=(Fo^2^+2Fc^2^)/3'
_refine_ls_weighting_scheme calc
_refine_ls_wR_factor_gt 0.0579
_refine_ls_wR_factor_ref 0.0639
_reflns_number_gt 11238
_reflns_number_total 14258
_reflns_threshold_expression >2\s(I)
_cod_data_source_file om5b00492_si_002.cif
_cod_data_source_block is_fi59_AgC6F5_13MeC6H4
_cod_original_sg_symbol_H-M 'P 21/n'
_cod_database_code 4087677

loop_
_symmetry_equiv_pos_as_xyz
'x, y, z'
'-x+1/2, y+1/2, -z+1/2'
'-x, -y, -z'
'x-1/2, -y-1/2, z-1/2'

loop_
_atom_site_label
_atom_site_type_symbol
_atom_site_fract_x
_atom_site_fract_y
_atom_site_fract_z
_atom_site_U_iso_or_equiv
_atom_site_adp_type
_atom_site_occupancy
_atom_site_symmetry_multiplicity
_atom_site_calc_flag
_atom_site_refinement_flags
Ag1 Ag 0.903379(15) 0.106814(7) 0.196187(12) 0.02269(4) Uani 1 1 d .
Ag2 Ag 0.879586(16) 0.116507(7) -0.008509(12) 0.02557(4) Uani 1 1 d .
Ag3 Ag 0.622524(15) 0.126837(7) -0.134286(12) 0.02319(4) Uani 1 1 d .
Ag4 Ag 0.644765(16) 0.111514(7) 0.069934(12) 0.02490(4) Uani 1 1 d .
C1 C 1.0520(2) 0.09509(9) 0.12666(16) 0.0223(4) Uani 1 1 d .
C2 C 1.0898(2) 0.04787(8) 0.11950(16) 0.0219(4) Uani 1 1 d .
C3 C 1.2136(2) 0.03473(9) 0.12794(17) 0.0238(4) Uani 1 1 d .
C4 C 1.3060(2) 0.07062(9) 0.14534(17) 0.0240(4) Uani 1 1 d .
C5 C 1.2735(2) 0.11837(9) 0.15199(18) 0.0257(5) Uani 1 1 d .
C6 C 1.1483(2) 0.12948(9) 0.14280(17) 0.0241(4) Uani 1 1 d .
C7 C 0.7977(2) 0.15317(9) -0.16046(16) 0.0252(5) Uani 1 1 d .
C8 C 0.8222(2) 0.20228(10) -0.14630(18) 0.0288(5) Uani 1 1 d .
C9 C 0.8741(3) 0.23001(11) -0.2050(2) 0.0385(6) Uani 1 1 d .
C10 C 0.9026(3) 0.20803(13) -0.2833(2) 0.0434(7) Uani 1 1 d .
C11 C 0.8797(2) 0.15937(12) -0.30175(19) 0.0375(6) Uani 1 1 d .
C12 C 0.8307(2) 0.13283(10) -0.23900(18) 0.0277(5) Uani 1 1 d .
C13 C 0.47086(19) 0.10738(9) -0.07310(16) 0.0215(4) Uani 1 1 d .
C14 C 0.4206(2) 0.06085(8) -0.09063(16) 0.0219(4) Uani 1 1 d .
C15 C 0.2936(2) 0.04983(8) -0.10497(17) 0.0232(4) Uani 1 1 d .
C16 C 0.2114(2) 0.08701(9) -0.10321(17) 0.0243(4) Uani 1 1 d .
C17 C 0.2559(2) 0.13370(9) -0.08617(18) 0.0259(4) Uani 1 1 d .
C18 C 0.3837(2) 0.14309(9) -0.07097(17) 0.0255(4) Uani 1 1 d .
C19 C 0.7325(2) 0.12637(8) 0.23793(16) 0.0214(4) Uani 1 1 d .
C20 C 0.7018(2) 0.09523(9) 0.30424(18) 0.0241(4) Uani 1 1 d .
C21 C 0.6673(2) 0.11058(11) 0.38574(19) 0.0325(5) Uani 1 1 d .
C22 C 0.6598(3) 0.15929(12) 0.4019(2) 0.0378(6) Uani 1 1 d .
C23 C 0.6861(3) 0.19205(10) 0.3370(2) 0.0373(6) Uani 1 1 d .
C24 C 0.7211(2) 0.17489(9) 0.25700(19) 0.0275(5) Uani 1 1 d .
F1 F 1.00340(14) 0.01169(6) 0.10409(12) 0.0350(3) Uani 1 1 d .
F2 F 1.24555(15) -0.01151(6) 0.12014(13) 0.0371(3) Uani 1 1 d .
F3 F 1.42769(13) 0.05928(6) 0.15584(12) 0.0358(3) Uani 1 1 d .
F4 F 1.36494(14) 0.15239(6) 0.16732(14) 0.0415(4) Uani 1 1 d .
F5 F 1.12140(15) 0.17680(5) 0.15072(13) 0.0381(4) Uani 1 1 d .
F6 F 0.79407(16) 0.22603(6) -0.07110(13) 0.0408(4) Uani 1 1 d .
F7 F 0.8972(2) 0.27726(7) -0.18599(18) 0.0603(5) Uani 1 1 d .
F8 F 0.9521(2) 0.23381(9) -0.34234(18) 0.0728(7) Uani 1 1 d .
F9 F 0.90771(18) 0.13776(9) -0.37861(13) 0.0560(5) Uani 1 1 d .
F10 F 0.81010(15) 0.08513(6) -0.26053(12) 0.0392(4) Uani 1 1 d .
F11 F 0.49741(14) 0.02380(6) -0.09506(13) 0.0356(3) Uani 1 1 d .
F12 F 0.24967(15) 0.00407(6) -0.12123(13) 0.0378(4) Uani 1 1 d .
F13 F 0.08691(13) 0.07772(6) -0.11884(13) 0.0363(3) Uani 1 1 d .
F14 F 0.17350(15) 0.16899(6) -0.08300(15) 0.0430(4) Uani 1 1 d .
F15 F 0.42317(15) 0.18969(6) -0.05471(14) 0.0396(4) Uani 1 1 d .
F16 F 0.70964(16) 0.04687(6) 0.29333(13) 0.0385(4) Uani 1 1 d .
F17 F 0.64148(18) 0.07887(8) 0.44960(14) 0.0522(5) Uani 1 1 d .
F18 F 0.6279(2) 0.17476(9) 0.48136(15) 0.0636(6) Uani 1 1 d .
F19 F 0.6792(2) 0.23953(7) 0.35246(18) 0.0638(6) Uani 1 1 d .
F20 F 0.74752(17) 0.20836(6) 0.19572(14) 0.0452(4) Uani 1 1 d .
C25 C 1.0438(2) 0.08935(12) 0.40134(18) 0.0351(6) Uani 1 1 d .
C26 C 1.1074(3) 0.13412(12) 0.41045(18) 0.0395(6) Uani 1 1 d .
C27 C 1.2291(3) 0.13432(16) 0.4037(2) 0.0539(9) Uani 1 1 d .
H27 H 1.2747 0.1640 0.4091 0.065 Uiso 1 1 calc R
C28 C 1.2848(3) 0.09139(19) 0.3890(2) 0.0623(12) Uani 1 1 d .
H28 H 1.3691 0.0920 0.3856 0.075 Uiso 1 1 calc R
C29 C 1.2212(3) 0.04779(16) 0.3792(2) 0.0562(10) Uani 1 1 d .
H29 H 1.2613 0.0189 0.3683 0.067 Uiso 1 1 calc R
C30 C 1.0989(3) 0.04583(13) 0.38519(19) 0.0424(7) Uani 1 1 d .
C31 C 1.0472(3) 0.18018(13) 0.4298(3) 0.0553(9) Uani 1 1 d .
H31A H 1.1153 0.2021 0.4722 0.083 Uiso 1 1 calc R
H31B H 0.9880 0.1727 0.4663 0.083 Uiso 1 1 calc R
H31C H 0.9992 0.1958 0.3637 0.083 Uiso 1 1 calc R
C32 C 1.0282(4) -0.00140(14) 0.3741(3) 0.0641(10) Uani 1 1 d .
H32A H 1.0083 -0.0139 0.3039 0.096 Uiso 1 1 calc R
H32B H 0.9475 0.0036 0.3871 0.096 Uiso 1 1 calc R
H32C H 1.0825 -0.0248 0.4241 0.096 Uiso 1 1 calc R
H25 H 0.958(3) 0.0897(11) 0.407(2) 0.036(8) Uiso 1 1 d .
C33 C 0.4904(2) 0.12812(9) -0.34481(16) 0.0253(4) Uani 1 1 d .
C34 C 0.4316(2) 0.08280(9) -0.34903(17) 0.0271(5) Uani 1 1 d .
C35 C 0.3094(2) 0.08141(10) -0.34174(17) 0.0308(5) Uani 1 1 d .
H35 H 0.2673 0.0511 -0.3447 0.037 Uiso 1 1 calc R
C36 C 0.2487(2) 0.12344(11) -0.33026(18) 0.0337(6) Uani 1 1 d .
H36 H 0.1648 0.1218 -0.3263 0.040 Uiso 1 1 calc R
C37 C 0.3082(2) 0.16782(10) -0.32442(18) 0.0332(5) Uani 1 1 d .
H37 H 0.2659 0.1964 -0.3148 0.040 Uiso 1 1 calc R
C38 C 0.4305(2) 0.17094(9) -0.33257(17) 0.0282(5) Uani 1 1 d .
C39 C 0.4979(3) 0.03726(10) -0.3637(2) 0.0384(6) Uani 1 1 d .
H39A H 0.5362 0.0206 -0.2972 0.058 Uiso 1 1 calc R
H39B H 0.5661 0.0456 -0.3907 0.058 Uiso 1 1 calc R
H39C H 0.4346 0.0159 -0.4129 0.058 Uiso 1 1 calc R
C40 C 0.4929(3) 0.21929(11) -0.3332(2) 0.0424(7) Uani 1 1 d .
H40A H 0.5742 0.2146 -0.3452 0.064 Uiso 1 1 calc R
H40B H 0.5105 0.2353 -0.2663 0.064 Uiso 1 1 calc R
H40C H 0.4345 0.2395 -0.3883 0.064 Uiso 1 1 calc R
H33 H 0.582(3) 0.1320(10) -0.352(2) 0.025(7) Uiso 1 1 d .

loop_
_atom_site_aniso_label
_atom_site_aniso_U_11
_atom_site_aniso_U_22
_atom_site_aniso_U_33
_atom_site_aniso_U_23
_atom_site_aniso_U_13
_atom_site_aniso_U_12
Ag1 0.01804(7) 0.03295(9) 0.01812(7) 0.00112(6) 0.00768(5) 0.00267(6)
Ag2 0.02009(7) 0.03728(10) 0.01794(7) 0.00593(6) 0.00502(6) 0.00312(6)
Ag3 0.01732(7) 0.03341(9) 0.01913(7) 0.00357(6) 0.00683(5) -0.00196(6)
Ag4 0.01969(7) 0.03614(10) 0.01725(7) 0.00014(6) 0.00456(6) -0.00144(6)
C1 0.0177(9) 0.0302(12) 0.0192(9) 0.0021(8) 0.0070(7) 0.0031(8)
C2 0.0186(9) 0.0277(11) 0.0198(9) 0.0022(8) 0.0075(7) -0.0030(8)
C3 0.0248(10) 0.0248(11) 0.0226(10) 0.0018(8) 0.0093(8) 0.0036(8)
C4 0.0173(9) 0.0332(12) 0.0221(10) -0.0015(8) 0.0078(8) 0.0018(8)
C5 0.0215(10) 0.0290(12) 0.0269(11) -0.0065(9) 0.0090(8) -0.0050(8)
C6 0.0245(10) 0.0260(11) 0.0216(10) -0.0010(8) 0.0079(8) 0.0017(8)
C7 0.0182(9) 0.0381(13) 0.0188(9) 0.0065(9) 0.0058(7) -0.0023(9)
C8 0.0219(10) 0.0373(14) 0.0254(11) 0.0064(9) 0.0062(8) 0.0010(9)
C9 0.0327(13) 0.0380(15) 0.0445(15) 0.0154(12) 0.0134(11) -0.0017(11)
C10 0.0337(14) 0.061(2) 0.0411(15) 0.0234(14) 0.0196(12) -0.0011(13)
C11 0.0251(11) 0.066(2) 0.0252(11) 0.0091(12) 0.0131(9) 0.0046(12)
C12 0.0199(10) 0.0369(14) 0.0270(11) 0.0018(9) 0.0091(8) 0.0006(9)
C13 0.0149(8) 0.0304(12) 0.0184(9) 0.0019(8) 0.0051(7) -0.0024(8)
C14 0.0193(9) 0.0282(11) 0.0188(9) -0.0003(8) 0.0075(7) 0.0028(8)
C15 0.0231(10) 0.0263(11) 0.0211(9) -0.0022(8) 0.0090(8) -0.0046(8)
C16 0.0171(9) 0.0335(13) 0.0231(10) 0.0038(9) 0.0081(8) -0.0010(8)
C17 0.0230(10) 0.0251(12) 0.0311(11) 0.0059(9) 0.0113(9) 0.0059(8)
C18 0.0227(10) 0.0272(12) 0.0248(10) 0.0037(9) 0.0062(8) -0.0023(8)
C19 0.0179(9) 0.0284(11) 0.0173(9) -0.0023(8) 0.0053(7) -0.0001(8)
C20 0.0239(10) 0.0246(11) 0.0259(10) -0.0012(8) 0.0114(8) 0.0003(8)
C21 0.0300(12) 0.0483(16) 0.0237(11) 0.0008(10) 0.0151(9) -0.0018(11)
C22 0.0325(13) 0.0541(18) 0.0300(12) -0.0154(12) 0.0150(10) 0.0011(12)
C23 0.0361(13) 0.0302(14) 0.0471(16) -0.0156(12) 0.0166(12) -0.0007(11)
C24 0.0245(11) 0.0273(12) 0.0321(12) 0.0002(9) 0.0117(9) -0.0013(9)
F1 0.0283(7) 0.0322(8) 0.0476(9) 0.0005(7) 0.0171(7) -0.0091(6)
F2 0.0363(8) 0.0249(8) 0.0523(10) 0.0011(7) 0.0186(7) 0.0066(6)
F3 0.0186(6) 0.0446(9) 0.0460(9) -0.0063(7) 0.0138(6) 0.0036(6)
F4 0.0311(8) 0.0370(9) 0.0603(11) -0.0171(8) 0.0211(7) -0.0148(7)
F5 0.0375(8) 0.0249(8) 0.0529(10) -0.0067(7) 0.0173(7) 0.0039(6)
F6 0.0463(9) 0.0395(9) 0.0395(9) -0.0040(7) 0.0188(7) -0.0022(7)
F7 0.0656(12) 0.0361(10) 0.0856(15) 0.0166(10) 0.0347(11) -0.0060(9)
F8 0.0789(15) 0.0851(17) 0.0751(15) 0.0362(13) 0.0528(13) -0.0050(12)
F9 0.0500(10) 0.0940(16) 0.0377(9) 0.0018(10) 0.0322(8) 0.0027(10)
F10 0.0382(8) 0.0454(10) 0.0377(8) -0.0077(7) 0.0178(7) -0.0021(7)
F11 0.0299(7) 0.0331(8) 0.0494(9) -0.0050(7) 0.0208(7) 0.0061(6)
F12 0.0349(8) 0.0282(8) 0.0544(10) -0.0099(7) 0.0210(7) -0.0097(6)
F13 0.0189(6) 0.0401(9) 0.0529(9) 0.0058(7) 0.0164(6) -0.0017(6)
F14 0.0308(8) 0.0298(8) 0.0728(12) 0.0109(8) 0.0240(8) 0.0110(6)
F15 0.0347(8) 0.0251(8) 0.0584(10) 0.0008(7) 0.0160(7) -0.0047(6)
F16 0.0501(9) 0.0258(8) 0.0467(9) 0.0048(7) 0.0258(8) 0.0010(7)
F17 0.0607(11) 0.0682(13) 0.0419(9) 0.0127(9) 0.0358(9) -0.0017(10)
F18 0.0739(14) 0.0853(16) 0.0476(11) -0.0239(10) 0.0413(10) 0.0038(11)
F19 0.0767(14) 0.0346(10) 0.0908(16) -0.0276(10) 0.0431(12) -0.0036(9)
F20 0.0558(10) 0.0293(9) 0.0577(11) 0.0076(8) 0.0290(9) -0.0036(7)
C25 0.0268(12) 0.0582(18) 0.0180(10) 0.0029(10) 0.0049(9) 0.0021(11)
C26 0.0342(13) 0.062(2) 0.0159(10) 0.0043(11) 0.0015(9) 0.0004(12)
C27 0.0363(15) 0.100(3) 0.0216(12) 0.0090(15) 0.0053(11) -0.0149(17)
C28 0.0290(14) 0.135(4) 0.0223(13) 0.0055(18) 0.0083(11) 0.0072(19)
C29 0.0453(17) 0.097(3) 0.0239(13) 0.0029(15) 0.0097(12) 0.0310(19)
C30 0.0432(15) 0.062(2) 0.0192(11) 0.0030(11) 0.0073(10) 0.0127(14)
C31 0.059(2) 0.055(2) 0.0392(16) 0.0022(15) 0.0021(15) -0.0010(16)
C32 0.086(3) 0.059(2) 0.0453(19) -0.0008(16) 0.0197(19) 0.010(2)
C33 0.0222(10) 0.0343(13) 0.0165(9) 0.0031(8) 0.0034(7) 0.0009(9)
C34 0.0275(11) 0.0347(13) 0.0167(9) 0.0026(8) 0.0047(8) 0.0015(9)
C35 0.0293(11) 0.0397(14) 0.0201(10) 0.0037(9) 0.0045(9) -0.0075(10)
C36 0.0222(11) 0.0562(18) 0.0225(11) 0.0052(10) 0.0075(9) 0.0022(10)
C37 0.0313(12) 0.0426(15) 0.0233(11) 0.0018(10) 0.0068(9) 0.0114(11)
C38 0.0282(11) 0.0315(13) 0.0200(10) 0.0017(9) 0.0025(8) 0.0005(9)
C39 0.0432(15) 0.0327(14) 0.0363(14) -0.0006(11) 0.0105(12) 0.0041(11)
C40 0.0445(16) 0.0340(15) 0.0422(15) 0.0038(12) 0.0072(13) -0.0023(12)

loop_
_atom_type_symbol
_atom_type_description
_atom_type_scat_dispersion_real
_atom_type_scat_dispersion_imag
_atom_type_scat_source
C C 0.0033 0.0016 'International Tables Vol C Tables 4.2.6.8 and 6.1.1.4'
H H 0.0000 0.0000 'International Tables Vol C Tables 4.2.6.8 and 6.1.1.4'
F F 0.0171 0.0103 'International Tables Vol C Tables 4.2.6.8 and 6.1.1.4'
Ag Ag -0.8971 1.1015 'International Tables Vol C Tables 4.2.6.8 and 6.1.1.4'

loop_
_geom_angle_atom_site_label_1
_geom_angle_atom_site_label_2
_geom_angle_atom_site_label_3
_geom_angle
C1 Ag1 C19 168.80(8)
C1 Ag1 Ag2 51.75(5)
C19 Ag1 Ag2 117.46(5)
C1 Ag1 Ag4 119.60(5)
C19 Ag1 Ag4 51.16(5)
Ag2 Ag1 Ag4 69.417(6)
C7 Ag2 C1 149.11(8)
C7 Ag2 Ag1 151.02(6)
C1 Ag2 Ag1 51.04(5)
C7 Ag2 Ag3 51.31(5)
C1 Ag2 Ag3 159.57(6)
Ag1 Ag2 Ag3 110.905(7)
C7 Ag2 Ag4 103.74(6)
C1 Ag2 Ag4 105.29(5)
Ag1 Ag2 Ag4 55.476(5)
Ag3 Ag2 Ag4 55.525(6)
C13 Ag3 C7 167.03(8)
C13 Ag3 Ag2 119.09(5)
C7 Ag3 Ag2 51.31(5)
C13 Ag3 Ag4 51.34(5)
C7 Ag3 Ag4 116.68(5)
Ag2 Ag3 Ag4 69.223(6)
C19 Ag4 C13 149.65(8)
C19 Ag4 Ag1 51.59(5)
C13 Ag4 Ag1 158.76(6)
C19 Ag4 Ag3 152.32(6)
C13 Ag4 Ag3 50.63(5)
Ag1 Ag4 Ag3 110.265(7)
C19 Ag4 Ag2 104.20(5)
C13 Ag4 Ag2 104.73(5)
Ag1 Ag4 Ag2 55.107(6)
Ag3 Ag4 Ag2 55.253(5)
C2 C1 C6 115.02(19)
C2 C1 Ag1 117.45(16)
C6 C1 Ag1 118.64(16)
C2 C1 Ag2 112.38(15)
C6 C1 Ag2 109.51(16)
Ag1 C1 Ag2 77.21(7)
F1 C2 C3 116.4(2)
F1 C2 C1 119.69(19)
C3 C2 C1 123.9(2)
F2 C3 C2 121.8(2)
F2 C3 C4 119.8(2)
C2 C3 C4 118.4(2)
F3 C4 C5 119.5(2)
F3 C4 C3 120.3(2)
C5 C4 C3 120.2(2)
F4 C5 C4 118.8(2)
F4 C5 C6 122.3(2)
C4 C5 C6 118.9(2)
F5 C6 C5 116.7(2)
F5 C6 C1 119.8(2)
C5 C6 C1 123.5(2)
C12 C7 C8 114.6(2)
C12 C7 Ag2 115.30(17)
C8 C7 Ag2 108.65(16)
C12 C7 Ag3 119.04(17)
C8 C7 Ag3 115.92(17)
Ag2 C7 Ag3 77.38(7)
F6 C8 C9 116.1(2)
F6 C8 C7 119.7(2)
C9 C8 C7 124.2(3)
F7 C9 C10 120.4(3)
F7 C9 C8 121.0(3)
C10 C9 C8 118.6(3)
F8 C10 C9 120.3(3)
F8 C10 C11 119.7(3)
C9 C10 C11 120.0(2)
F9 C11 C10 120.0(2)
F9 C11 C12 120.7(3)
C10 C11 C12 119.2(3)
F10 C12 C7 119.9(2)
F10 C12 C11 116.8(2)
C7 C12 C11 123.3(3)
C18 C13 C14 115.08(19)
C18 C13 Ag3 117.78(16)
C14 C13 Ag3 118.21(16)
C18 C13 Ag4 109.48(15)
C14 C13 Ag4 111.74(15)
Ag3 C13 Ag4 78.03(6)
F11 C14 C15 116.9(2)
F11 C14 C13 119.46(19)
C15 C14 C13 123.6(2)
F12 C15 C16 120.17(19)
F12 C15 C14 121.3(2)
C16 C15 C14 118.5(2)
F13 C16 C17 119.6(2)
F13 C16 C15 120.1(2)
C17 C16 C15 120.3(2)
F14 C17 C16 118.7(2)
F14 C17 C18 121.9(2)
C16 C17 C18 119.3(2)
F15 C18 C17 117.2(2)
F15 C18 C13 119.6(2)
C17 C18 C13 123.1(2)
C24 C19 C20 114.5(2)
C24 C19 Ag4 110.15(16)
C20 C19 Ag4 117.45(16)
C24 C19 Ag1 115.37(16)
C20 C19 Ag1 116.83(16)
Ag4 C19 Ag1 77.26(7)
F16 C20 C21 116.3(2)
F16 C20 C19 119.9(2)
C21 C20 C19 123.7(2)
F17 C21 C22 119.5(2)
F17 C21 C20 121.5(3)
C22 C21 C20 119.0(2)
F18 C22 C21 119.7(3)
F18 C22 C23 120.3(3)
C21 C22 C23 120.0(2)
F19 C23 C22 120.3(3)
F19 C23 C24 120.9(3)
C22 C23 C24 118.8(2)
F20 C24 C19 119.2(2)
F20 C24 C23 116.9(2)
C19 C24 C23 123.9(2)
C30 C25 C26 122.4(3)
C30 C25 H25 120.6(18)
C26 C25 H25 116.9(18)
C27 C26 C25 117.8(3)
C27 C26 C31 120.8(3)
C25 C26 C31 121.4(3)
C26 C27 C28 120.1(4)
C26 C27 H27 120.0
C28 C27 H27 120.0
C29 C28 C27 121.7(3)
C29 C28 H28 119.1
C27 C28 H28 119.1
C28 C29 C30 120.3(3)
C28 C29 H29 119.9
C30 C29 H29 119.9
C29 C30 C25 117.7(3)
C29 C30 C32 120.8(3)
C25 C30 C32 121.4(3)
C26 C31 H31A 109.5
C26 C31 H31B 109.5
H31A C31 H31B 109.5
C26 C31 H31C 109.5
H31A C31 H31C 109.5
H31B C31 H31C 109.5
C30 C32 H32A 109.5
C30 C32 H32B 109.5
H32A C32 H32B 109.5
C30 C32 H32C 109.5
H32A C32 H32C 109.5
H32B C32 H32C 109.5
C38 C33 C34 121.9(2)
C38 C33 H33 116.0(15)
C34 C33 H33 122.1(15)
C35 C34 C33 118.0(2)
C35 C34 C39 121.3(2)
C33 C34 C39 120.7(2)
C36 C35 C34 120.7(2)
C36 C35 H35 119.6
C34 C35 H35 119.6
C35 C36 C37 120.9(2)
C35 C36 H36 119.6
C37 C36 H36 119.6
C36 C37 C38 120.3(2)
C36 C37 H37 119.9
C38 C37 H37 119.9
C33 C38 C37 118.2(2)
C33 C38 C40 120.9(2)
C37 C38 C40 120.9(2)
C34 C39 H39A 109.5
C34 C39 H39B 109.5
H39A C39 H39B 109.5
C34 C39 H39C 109.5
H39A C39 H39C 109.5
H39B C39 H39C 109.5
C38 C40 H40A 109.5
C38 C40 H40B 109.5
H40A C40 H40B 109.5
C38 C40 H40C 109.5
H40A C40 H40C 109.5
H40B C40 H40C 109.5

loop_
_geom_bond_atom_site_label_1
_geom_bond_atom_site_label_2
_geom_bond_distance
Ag1 C1 2.202(2)
Ag1 C19 2.229(2)
Ag1 Ag2 2.7619(2)
Ag1 Ag4 2.7742(2)
Ag2 C7 2.216(2)
Ag2 C1 2.224(2)
Ag2 Ag3 2.7703(2)
Ag2 Ag4 3.1523(2)
Ag3 C13 2.196(2)
Ag3 C7 2.216(2)
Ag3 Ag4 2.7794(2)
Ag4 C19 2.215(2)
Ag4 C13 2.219(2)
C1 C2 1.383(3)
C1 C6 1.384(3)
C2 F1 1.345(3)
C2 C3 1.380(3)
C3 F2 1.339(3)
C3 C4 1.382(3)
C4 F3 1.338(2)
C4 C5 1.377(3)
C5 F4 1.340(3)
C5 C6 1.379(3)
C6 F5 1.353(3)
C7 C12 1.382(3)
C7 C8 1.382(4)
C8 F6 1.356(3)
C8 C9 1.381(3)
C9 F7 1.337(4)
C9 C10 1.372(4)
C10 F8 1.338(3)
C10 C11 1.374(5)
C11 F9 1.347(3)
C11 C12 1.384(3)
C12 F10 1.351(3)
C13 C18 1.386(3)
C13 C14 1.386(3)
C14 F11 1.345(3)
C14 C15 1.381(3)
C15 F12 1.343(3)
C15 C16 1.377(3)
C16 F13 1.340(2)
C16 C17 1.370(3)
C17 F14 1.345(3)
C17 C18 1.377(3)
C18 F15 1.351(3)
C19 C24 1.379(3)
C19 C20 1.384(3)
C20 F16 1.350(3)
C20 C21 1.379(3)
C21 F17 1.344(3)
C21 C22 1.370(4)
C22 F18 1.338(3)
C22 C23 1.376(4)
C23 F19 1.334(3)
C23 C24 1.380(4)
C24 F20 1.354(3)
C25 C30 1.400(4)
C25 C26 1.405(4)
C25 H25 0.98(3)
C26 C27 1.382(4)
C26 C31 1.502(5)
C27 C28 1.383(6)
C27 H27 0.9500
C28 C29 1.376(6)
C28 H28 0.9500
C29 C30 1.385(4)
C29 H29 0.9500
C30 C32 1.500(5)
C31 H31A 0.9800
C31 H31B 0.9800
C31 H31C 0.9800
C32 H32A 0.9800
C32 H32B 0.9800
C32 H32C 0.9800
C33 C38 1.394(3)
C33 C34 1.401(3)
C33 H33 1.06(3)
C34 C35 1.391(3)
C34 C39 1.505(4)
C35 C36 1.377(4)
C35 H35 0.9500
C36 C37 1.379(4)
C36 H36 0.9500
C37 C38 1.399(3)
C37 H37 0.9500
C38 C40 1.503(4)
C39 H39A 0.9800
C39 H39B 0.9800
C39 H39C 0.9800
C40 H40A 0.9800
C40 H40B 0.9800
C40 H40C 0.9800

loop_
_geom_torsion_atom_site_label_1
_geom_torsion_atom_site_label_2
_geom_torsion_atom_site_label_3
_geom_torsion_atom_site_label_4
_geom_torsion
C1 Ag1 Ag2 C7 -144.88(15)
C19 Ag1 Ag2 C7 31.52(14)
Ag4 Ag1 Ag2 C7 49.69(12)
C19 Ag1 Ag2 C1 176.40(10)
Ag4 Ag1 Ag2 C1 -165.43(8)
C1 Ag1 Ag2 Ag3 168.87(8)
C19 Ag1 Ag2 Ag3 -14.73(7)
Ag4 Ag1 Ag2 Ag3 3.435(8)
C1 Ag1 Ag2 Ag4 165.43(8)
C19 Ag1 Ag2 Ag4 -18.17(7)
C7 Ag2 Ag3 C13 -169.45(11)
C1 Ag2 Ag3 C13 9.38(19)
Ag1 Ag2 Ag3 C13 -16.10(7)
Ag4 Ag2 Ag3 C13 -12.66(7)
C1 Ag2 Ag3 C7 178.8(2)
Ag1 Ag2 Ag3 C7 153.36(9)
Ag4 Ag2 Ag3 C7 156.79(9)
C7 Ag2 Ag3 Ag4 -156.79(9)
C1 Ag2 Ag3 Ag4 22.04(18)
Ag1 Ag2 Ag3 Ag4 -3.433(8)
C1 Ag1 Ag4 C19 -172.32(10)
Ag2 Ag1 Ag4 C19 -159.19(8)
C1 Ag1 Ag4 C13 7.02(18)
C19 Ag1 Ag4 C13 179.34(18)
Ag2 Ag1 Ag4 C13 20.15(17)
C1 Ag1 Ag4 Ag3 -16.54(7)
C19 Ag1 Ag4 Ag3 155.78(8)
Ag2 Ag1 Ag4 Ag3 -3.409(8)
C1 Ag1 Ag4 Ag2 -13.13(7)
C19 Ag1 Ag4 Ag2 159.19(8)
C13 Ag3 Ag4 C19 -147.01(15)
C7 Ag3 Ag4 C19 27.05(14)
Ag2 Ag3 Ag4 C19 47.19(12)
C7 Ag3 Ag4 C13 174.06(11)
Ag2 Ag3 Ag4 C13 -165.80(8)
C13 Ag3 Ag4 Ag1 169.20(8)
C7 Ag3 Ag4 Ag1 -16.73(8)
Ag2 Ag3 Ag4 Ag1 3.403(8)
C13 Ag3 Ag4 Ag2 165.80(8)
C7 Ag3 Ag4 Ag2 -20.13(8)
C7 Ag2 Ag4 C19 -140.96(9)
C1 Ag2 Ag4 C19 28.38(9)
Ag1 Ag2 Ag4 C19 16.69(6)
Ag3 Ag2 Ag4 C19 -159.42(6)
C7 Ag2 Ag4 C13 29.77(9)
C1 Ag2 Ag4 C13 -160.89(9)
Ag1 Ag2 Ag4 C13 -172.59(6)
Ag3 Ag2 Ag4 C13 11.31(6)
C7 Ag2 Ag4 Ag1 -157.65(7)
C1 Ag2 Ag4 Ag1 11.70(6)
Ag3 Ag2 Ag4 Ag1 -176.107(9)
C7 Ag2 Ag4 Ag3 18.46(7)
C1 Ag2 Ag4 Ag3 -172.19(6)
Ag1 Ag2 Ag4 Ag3 176.107(9)
C19 Ag1 C1 C2 -125.5(4)
Ag2 Ag1 C1 C2 -108.79(18)
Ag4 Ag1 C1 C2 -93.08(16)
C19 Ag1 C1 C6 88.8(5)
Ag2 Ag1 C1 C6 105.44(19)
Ag4 Ag1 C1 C6 121.15(16)
C19 Ag1 C1 Ag2 -16.7(5)
Ag4 Ag1 C1 Ag2 15.71(8)
C7 Ag2 C1 C2 -98.2(2)
Ag1 Ag2 C1 C2 114.69(17)
Ag3 Ag2 C1 C2 83.6(2)
Ag4 Ag2 C1 C2 102.28(15)
C7 Ag2 C1 C6 30.9(3)
Ag1 Ag2 C1 C6 -116.17(18)
Ag3 Ag2 C1 C6 -147.28(13)
Ag4 Ag2 C1 C6 -128.57(14)
C7 Ag2 C1 Ag1 147.11(15)
Ag3 Ag2 C1 Ag1 -31.1(2)
Ag4 Ag2 C1 Ag1 -12.41(7)
C6 C1 C2 F1 179.84(19)
Ag1 C1 C2 F1 32.9(3)
Ag2 C1 C2 F1 -53.9(2)
C6 C1 C2 C3 0.3(3)
Ag1 C1 C2 C3 -146.70(18)
Ag2 C1 C2 C3 126.5(2)
F1 C2 C3 F2 0.7(3)
C1 C2 C3 F2 -179.8(2)
F1 C2 C3 C4 -179.06(19)
C1 C2 C3 C4 0.5(3)
F2 C3 C4 F3 -0.9(3)
C2 C3 C4 F3 178.8(2)
F2 C3 C4 C5 179.1(2)
C2 C3 C4 C5 -1.2(3)
F3 C4 C5 F4 1.0(3)
C3 C4 C5 F4 -179.0(2)
F3 C4 C5 C6 -178.9(2)
C3 C4 C5 C6 1.1(3)
F4 C5 C6 F5 -0.4(3)
C4 C5 C6 F5 179.5(2)
F4 C5 C6 C1 179.8(2)
C4 C5 C6 C1 -0.3(4)
C2 C1 C6 F5 179.86(19)
Ag1 C1 C6 F5 -33.6(3)
Ag2 C1 C6 F5 52.2(2)
C2 C1 C6 C5 -0.4(3)
Ag1 C1 C6 C5 146.17(19)
Ag2 C1 C6 C5 -128.1(2)
C1 Ag2 C7 C12 64.4(3)
Ag1 Ag2 C7 C12 -176.22(11)
Ag3 Ag2 C7 C12 -116.4(2)
Ag4 Ag2 C7 C12 -135.92(16)
C1 Ag2 C7 C8 -65.8(3)
Ag1 Ag2 C7 C8 53.6(2)
Ag3 Ag2 C7 C8 113.40(18)
Ag4 Ag2 C7 C8 93.86(15)
C1 Ag2 C7 Ag3 -179.21(13)
Ag1 Ag2 C7 Ag3 -59.84(14)
Ag4 Ag2 C7 Ag3 -19.54(7)
C13 Ag3 C7 C12 157.6(3)
Ag2 Ag3 C7 C12 112.1(2)
Ag4 Ag3 C7 C12 136.47(17)
C13 Ag3 C7 C8 -59.4(5)
Ag2 Ag3 C7 C8 -104.81(18)
Ag4 Ag3 C7 C8 -80.46(17)
C13 Ag3 C7 Ag2 45.4(4)
Ag4 Ag3 C7 Ag2 24.35(9)
C12 C7 C8 F6 -179.8(2)
Ag2 C7 C8 F6 -49.2(2)
Ag3 C7 C8 F6 35.5(3)
C12 C7 C8 C9 0.6(3)
Ag2 C7 C8 C9 131.2(2)
Ag3 C7 C8 C9 -144.1(2)
F6 C8 C9 F7 1.5(4)
C7 C8 C9 F7 -178.9(2)
F6 C8 C9 C10 -179.0(2)
C7 C8 C9 C10 0.6(4)
F7 C9 C10 F8 -0.9(4)
C8 C9 C10 F8 179.5(2)
F7 C9 C10 C11 179.4(3)
C8 C9 C10 C11 -0.1(4)
F8 C10 C11 F9 0.4(4)
C9 C10 C11 F9 -180.0(2)
F8 C10 C11 C12 178.8(2)
C9 C10 C11 C12 -1.6(4)
C8 C7 C12 F10 -179.4(2)
Ag2 C7 C12 F10 53.3(3)
Ag3 C7 C12 F10 -35.9(3)
C8 C7 C12 C11 -2.4(3)
Ag2 C7 C12 C11 -129.7(2)
Ag3 C7 C12 C11 141.1(2)
F9 C11 C12 F10 -1.6(3)
C10 C11 C12 F10 -180.0(2)
F9 C11 C12 C7 -178.6(2)
C10 C11 C12 C7 3.0(4)
C7 Ag3 C13 C18 81.6(4)
Ag2 Ag3 C13 C18 121.09(15)
Ag4 Ag3 C13 C18 105.88(18)
C7 Ag3 C13 C14 -132.7(4)
Ag2 Ag3 C13 C14 -93.20(16)
Ag4 Ag3 C13 C14 -108.42(18)
C7 Ag3 C13 Ag4 -24.3(4)
Ag2 Ag3 C13 Ag4 15.22(8)
C19 Ag4 C13 C18 34.5(3)
Ag1 Ag4 C13 C18 -144.50(14)
Ag3 Ag4 C13 C18 -115.49(18)
Ag2 Ag4 C13 C18 -127.51(15)
C19 Ag4 C13 C14 -94.2(2)
Ag1 Ag4 C13 C14 86.8(2)
Ag3 Ag4 C13 C14 115.83(17)
Ag2 Ag4 C13 C14 103.80(15)
C19 Ag4 C13 Ag3 149.97(13)
Ag1 Ag4 C13 Ag3 -29.0(2)
Ag2 Ag4 C13 Ag3 -12.03(7)
C18 C13 C14 F11 179.35(19)
Ag3 C13 C14 F11 32.7(3)
Ag4 C13 C14 F11 -55.0(2)
C18 C13 C14 C15 -0.1(3)
Ag3 C13 C14 C15 -146.73(18)
Ag4 C13 C14 C15 125.54(19)
F11 C14 C15 F12 0.8(3)
C13 C14 C15 F12 -179.7(2)
F11 C14 C15 C16 -178.59(19)
C13 C14 C15 C16 0.9(3)
F12 C15 C16 F13 -0.7(3)
C14 C15 C16 F13 178.72(19)
F12 C15 C16 C17 179.7(2)
C14 C15 C16 C17 -0.9(3)
F13 C16 C17 F14 1.7(3)
C15 C16 C17 F14 -178.7(2)
F13 C16 C17 C18 -179.5(2)
C15 C16 C17 C18 0.1(3)
F14 C17 C18 F15 -1.4(3)
C16 C17 C18 F15 179.8(2)
F14 C17 C18 C13 179.5(2)
C16 C17 C18 C13 0.7(4)
C14 C13 C18 F15 -179.8(2)
Ag3 C13 C18 F15 -33.0(3)
Ag4 C13 C18 F15 53.4(2)
C14 C13 C18 C17 -0.7(3)
Ag3 C13 C18 C17 146.05(19)
Ag4 C13 C18 C17 -127.5(2)
C13 Ag4 C19 C24 -66.9(2)
Ag1 Ag4 C19 C24 112.64(17)
Ag3 Ag4 C19 C24 56.7(2)
Ag2 Ag4 C19 C24 95.15(15)
C13 Ag4 C19 C20 66.6(3)
Ag1 Ag4 C19 C20 -113.83(19)
Ag3 Ag4 C19 C20 -169.76(11)
Ag2 Ag4 C19 C20 -131.32(16)
C13 Ag4 C19 Ag1 -179.53(13)
Ag3 Ag4 C19 Ag1 -55.94(14)
Ag2 Ag4 C19 Ag1 -17.49(6)
C1 Ag1 C19 C24 -69.8(5)
Ag2 Ag1 C19 C24 -84.47(17)
Ag4 Ag1 C19 C24 -106.48(18)
C1 Ag1 C19 C20 151.2(4)
Ag2 Ag1 C19 C20 136.54(15)
Ag4 Ag1 C19 C20 114.53(19)
C1 Ag1 C19 Ag4 36.7(5)
Ag2 Ag1 C19 Ag4 22.01(8)
C24 C19 C20 F16 -179.8(2)
Ag4 C19 C20 F16 48.6(3)
Ag1 C19 C20 F16 -40.5(3)
C24 C19 C20 C21 -2.5(3)
Ag4 C19 C20 C21 -134.0(2)
Ag1 C19 C20 C21 136.9(2)
F16 C20 C21 F17 -0.8(3)
C19 C20 C21 F17 -178.3(2)
F16 C20 C21 C22 178.9(2)
C19 C20 C21 C22 1.4(4)
F17 C21 C22 F18 0.5(4)
C20 C21 C22 F18 -179.2(2)
F17 C21 C22 C23 179.9(2)
C20 C21 C22 C23 0.2(4)
F18 C22 C23 F19 -0.5(4)
C21 C22 C23 F19 -179.9(3)
F18 C22 C23 C24 178.8(2)
C21 C22 C23 C24 -0.6(4)
C20 C19 C24 F20 -179.3(2)
Ag4 C19 C24 F20 -44.3(3)
Ag1 C19 C24 F20 40.8(3)
C20 C19 C24 C23 2.0(3)
Ag4 C19 C24 C23 137.0(2)
Ag1 C19 C24 C23 -137.9(2)
F19 C23 C24 F20 0.0(4)
C22 C23 C24 F20 -179.3(2)
F19 C23 C24 C19 178.7(2)
C22 C23 C24 C19 -0.5(4)
C30 C25 C26 C27 -0.5(4)
C30 C25 C26 C31 -178.8(2)
C25 C26 C27 C28 -0.4(4)
C31 C26 C27 C28 178.0(3)
C26 C27 C28 C29 1.0(4)
C27 C28 C29 C30 -0.8(4)
C28 C29 C30 C25 0.0(4)
C28 C29 C30 C32 179.7(3)
C26 C25 C30 C29 0.6(4)
C26 C25 C30 C32 -179.1(3)
C38 C33 C34 C35 0.7(3)
C38 C33 C34 C39 179.2(2)
C33 C34 C35 C36 -0.3(3)
C39 C34 C35 C36 -178.8(2)
C34 C35 C36 C37 -0.8(4)
C35 C36 C37 C38 1.5(4)
C34 C33 C38 C37 0.0(3)
C34 C33 C38 C40 -177.2(2)
C36 C37 C38 C33 -1.1(3)
C36 C37 C38 C40 176.1(2)
